data_2104596
loop_
_publ_author_name
'Marsh, Richard E.'

_publ_section_title
;
 Space groups <i>P</i>1 and <i>Cc</i>: how are they doing?
;
_journal_coeditor_code BK5088
_journal_issue 6
_journal_name_full 'Acta Crystallographica Section B'
_journal_page_first 782
_journal_page_last 783
_journal_paper_doi 10.1107/S0108768109046448
_journal_volume 65
_journal_year 2009
_chemical_formula_moiety 'C62 H40 Cl6 N4 O12 Tb2'
_chemical_formula_sum 'C62 H40 Cl6 N4 O12 Tb2'
_chemical_formula_weight 1563.54
_chemical_name_systematic
;
bis(mu(2)-2-Chlorobenzoato-O,O,O')-bis(mu(2)-2-chlorobenzoato-O,O')-
bis(2-chlorobenzoato-O,O')-bis(2,2'-bipyridine-N,N')-di-terbium(ii).
;
_space_group_IT_number 2
_symmetry_cell_setting triclinic
_symmetry_space_group_name_Hall '-P 1'
_symmetry_space_group_name_H-M 'P -1'
_cell_angle_alpha 63.915(3)
_cell_angle_beta 68.774(3)
_cell_angle_gamma 80.844(3)
_cell_formula_units_Z 1
_cell_length_a 11.3322(6)
_cell_length_b 12.3125(7)
_cell_length_c 12.8349(7)
_cell_measurement_reflns_used 5513
_cell_measurement_temperature 273(2)
_cell_measurement_theta_max 28.27
_cell_measurement_theta_min 2.67
_cell_volume 1499.30(15)
_diffrn_ambient_temperature 273(2)
_diffrn_measurement_device_type 'CCD area detector'
_diffrn_radiation_monochromator graphite
_diffrn_radiation_source 'fine-focus sealed tube'
_diffrn_radiation_type MoK\a
_diffrn_radiation_wavelength 0.71073
_exptl_crystal_density_diffrn 1.732
_exptl_crystal_density_method 'not measured'
_exptl_crystal_F_000 768.0
_exptl_crystal_size_max 0.40
_exptl_crystal_size_mid 0.25
_exptl_crystal_size_min 0.15
_cod_data_source_file bk5088.cif
_cod_data_source_block DOCXID
_cod_depositor_comments
;
The following automatic conversions were performed:
'_symmetry_cell_setting' value 'Triclinic' changed to 'triclinic'
according to '/home/saulius/struct/CIF-dictionaries/cif_core.dic'
dictionary named 'cif_core.dic' version 2.4.1 from 2010-06-29.

Automatic conversion script
Id: cif_fix_enum 1527 2010-12-29 10:47:43Z saulius 

The following automatic conversions were performed:

'_symmetry_cell_setting' value 'Triclinic' changed to 'triclinic'
according to /home/saulius/struct/CIF-dictionaries/cif_core.dic
dictionary named 'cif_core.dic' version 2.4.1 from 2010-06-29.

Automatic conversion script
Id: cif_fix_values 1715 2011-07-08 13:25:40Z adriana 
;
_cod_original_sg_symbol_H-M P-1
_cod_database_code 2104596

loop_
_symmetry_equiv_pos_as_xyz
'x, y, z'
'-x, -y, -z'

loop_
_atom_site_label
_atom_site_type_symbol
_atom_site_fract_x
_atom_site_fract_y
_atom_site_fract_z
_atom_site_occupancy
Tb1 Tb 0.58234 0.44571 0.62846 1
O1 O 0.7156 0.5606 0.4300 1
O2 O 0.6363 0.5992 0.2806 1
C1 C 0.7192 0.6068 0.3194 1
C2 C 0.8348 0.6808 0.2292 1
C3 C 0.9108 0.6646 0.1270 1
C4 C 1.0204 0.7294 0.0446 1
H1 H 1.0718 0.7155 -0.0233 1
C5 C 1.0448 0.8148 0.0727 1
H2 H 1.1175 0.8606 0.0212 1
C6 C 0.9644 0.8434 0.1815 1
H3 H 0.9839 0.9048 0.1960 1
C7 C 0.8638 0.7734 0.2542 1
H4 H 0.8110 0.7848 0.3232 1
CL1 CL 0.8784 0.5604 0.0895 1
O3 O 0.5098 0.6413 0.6400 1
O4 O 0.4606 0.6212 0.4993 1
C8 C 0.4642 0.6836 0.5544 1
C9 C 0.4199 0.8124 0.5105 1
C10 C 0.3232 0.8592 0.5839 1
C11 C 0.2926 0.9780 0.5427 1
H5 H 0.2266 1.0056 0.5940 1
C12 C 0.3566 1.0540 0.4302 1
H6 H 0.3364 1.1354 0.4045 1
C13 C 0.4540 1.0130 0.3506 1
H7 H 0.4972 1.0670 0.2717 1
C14 C 0.4834 0.8928 0.3900 1
H8 H 0.5457 0.8646 0.3370 1
CL2 CL 0.2373 0.7587 0.7316 1
O5 O 0.5764 0.2294 0.7546 1
O6 O 0.7576 0.3054 0.6136 1
C15 C 0.6920 0.2180 0.7039 1
C16 C 0.7558 0.0974 0.7472 1
C17 C 0.7354 0.0204 0.8692 1
C18 C 0.7970 -0.0923 0.9036 1
H9 H 0.7835 -0.1430 0.9856 1
C19 C 0.8742 -0.1245 0.8163 1
H10 H 0.9124 -0.1996 0.8376 1
C20 C 0.8996 -0.0476 0.6923 1
H11 H 0.9541 -0.0752 0.6352 1
C21 C 0.8497 0.0661 0.6493 1
H12 H 0.8718 0.1180 0.5664 1
CL3 CL 0.6406 0.0636 0.9862 1
N1 N 0.5532 0.4034 0.8513 1
C22 C 0.4550 0.3362 0.9424 1
H13 H 0.3939 0.3164 0.9217 1
C23 C 0.4375 0.2970 1.0654 1
H14 H 0.3676 0.2523 1.1250 1
C24 C 0.5282 0.3298 1.0948 1
H15 H 0.5192 0.3068 1.1764 1
C25 C 0.6290 0.3966 1.0034 1
H16 H 0.6906 0.4180 1.0228 1
C26 C 0.6400 0.4326 0.8827 1
C27 C 0.7496 0.5042 0.7789 1
C28 C 0.8381 0.5538 0.7964 1
H17 H 0.8266 0.5492 0.8735 1
C29 C 0.9424 0.6103 0.6998 1
H18 H 1.0030 0.6426 0.7112 1
C30 C 0.9556 0.6196 0.5866 1
H19 H 1.0263 0.6566 0.5196 1
C31 C 0.8638 0.5740 0.5729 1
H20 H 0.8726 0.5823 0.4948 1
N2 N 0.7604 0.5174 0.6656 1

loop_
_geom_angle_atom_site_label_1
_geom_angle_atom_site_label_2
_geom_angle_atom_site_label_3
_geom_angle
_geom_angle_site_symmetry_1
_geom_angle_site_symmetry_2
_geom_angle_site_symmetry_3
_geom_angle_publ_flag
O1 Tb1 O3 85.88 . . . yes
O1 Tb1 O4 67.84 . . . yes
O1 Tb1 O5 130.65 . . . yes
O1 Tb1 O6 80.35 . . . yes
O1 Tb1 N1 138.10 . . . yes
O1 Tb1 N2 76.13 . . . yes
O1 Tb1 C15 106.26 . . . yes
O1 Tb1 O2 135.04 . . 2_666 yes
O1 Tb1 O4 74.98 . . 2_666 yes
O3 Tb1 O4 50.87 . . . yes
O3 Tb1 O5 142.22 . . . yes
O3 Tb1 O6 146.34 . . . yes
O3 Tb1 N1 76.27 . . . yes
O3 Tb1 N2 74.36 . . . yes
O3 Tb1 C15 154.05 . . . yes
O2 Tb1 O3 82.90 2_666 . . yes
O3 Tb1 O4 123.97 . . 2_666 yes
O4 Tb1 O5 142.75 . . . yes
O4 Tb1 O6 143.46 . . . yes
O4 Tb1 N1 121.68 . . . yes
O4 Tb1 N2 114.40 . . . yes
O4 Tb1 C15 154.96 . . . yes
O2 Tb1 O4 71.42 2_666 . . yes
O4 Tb1 O4 73.20 . . 2_666 yes
O5 Tb1 O6 53.62 . . . yes
O5 Tb1 N1 69.38 . . . yes
O5 Tb1 N2 102.27 . . . yes
O5 Tb1 C15 26.73 . . . yes
O2 Tb1 O5 76.46 2_666 . . yes
O4 Tb1 O5 81.16 2_666 . . yes
O6 Tb1 N1 93.90 . . . yes
O6 Tb1 N2 72.57 . . . yes
O6 Tb1 C15 26.95 . . . yes
O2 Tb1 O6 127.77 2_666 . . yes
O4 Tb1 O6 81.79 2_666 . . yes
N1 Tb1 N2 62.70 . . . yes
N1 Tb1 C15 79.63 . . . yes
O2 Tb1 N1 80.43 2_666 . . yes
O4 Tb1 N1 145.71 2_666 . . yes
N2 Tb1 C15 86.19 . . . yes
O2 Tb1 N2 140.09 2_666 . . yes
O4 Tb1 N2 144.01 2_666 . . yes
O2 Tb1 C15 102.50 2_666 . . yes
O4 Tb1 C15 81.76 2_666 . . yes
O2 Tb1 O4 75.83 2_666 . 2_666 yes
Tb1 O1 C1 140.78 . . . yes
Tb1 O2 C1 133.98 2_666 . . yes
Tb1 O3 C8 97.81 . . . yes
Tb1 O4 C8 90.19 . . . yes
Tb1 O4 Tb1 106.80 . . 2_666 yes
Tb1 O4 C8 162.95 2_666 . . yes
Tb1 O5 C15 92.34 . . . yes
Tb1 O6 C15 92.26 . . . yes
Tb1 N1 C22 119.17 . . . yes
Tb1 N1 C26 122.95 . . . yes
C22 N1 C26 117.36 . . . yes
Tb1 N2 C27 121.04 . . . yes
Tb1 N2 C31 121.58 . . . yes
C27 N2 C31 117.30 . . . yes
O1 C1 O2 126.70 . . . yes
O1 C1 C2 114.73 . . . yes
O2 C1 C2 118.54 . . . yes
C1 C2 C3 124.00 . . . no
C1 C2 C7 116.34 . . . no
C3 C2 C7 119.67 . . . no
Cl1 C3 C2 121.91 . . . yes
Cl1 C3 C4 113.20 . . . yes
C2 C3 C4 124.89 . . . no
C3 C4 C5 113.31 . . . no
C4 C5 C6 126.16 . . . no
C5 C6 C7 114.39 . . . no
C2 C7 C6 121.54 . . . no
O3 C8 O4 120.98 . . . yes
O3 C8 C9 120.12 . . . yes
O4 C8 C9 118.80 . . . yes
C8 C9 C10 124.20 . . . no
C8 C9 C14 118.19 . . . no
C10 C9 C14 117.53 . . . no
Cl2 C10 C9 118.10 . . . yes
Cl2 C10 C11 119.86 . . . yes
C9 C10 C11 122.01 . . . no
C10 C11 C12 119.91 . . . no
C11 C12 C13 121.17 . . . no
C12 C13 C14 119.42 . . . no
C9 C14 C13 119.86 . . . no
Tb1 C15 O5 60.93 . . . yes
Tb1 C15 O6 60.79 . . . yes
Tb1 C15 C16 176.77 . . . yes
O5 C15 O6 121.51 . . . yes
O5 C15 C16 120.43 . . . yes
O6 C15 C16 118.04 . . . yes
C15 C16 C17 124.17 . . . no
C15 C16 C21 115.55 . . . no
C17 C16 C21 120.22 . . . no
Cl3 C17 C16 121.08 . . . yes
Cl3 C17 C18 117.48 . . . yes
C16 C17 C18 121.31 . . . no
C17 C18 C19 118.63 . . . no
C18 C19 C20 121.52 . . . no
C19 C20 C21 124.39 . . . no
C16 C21 C20 113.60 . . . no
N1 C22 C23 124.16 . . . yes
C22 C23 C24 117.06 . . . no
C23 C24 C25 119.39 . . . no
C24 C25 C26 120.28 . . . no
N1 C26 C25 121.75 . . . yes
N1 C26 C27 115.74 . . . yes
C25 C26 C27 122.51 . . . no
N2 C27 C26 116.93 . . . yes
N2 C27 C28 120.93 . . . yes
C26 C27 C28 122.13 . . . no
C27 C28 C29 119.91 . . . no
C28 C29 C30 119.05 . . . no
C29 C30 C31 118.94 . . . no
N2 C31 C30 123.74 . . . yes
C3 C4 H1 123.00 . . . no
C5 C4 H1 123.00 . . . no
C4 C5 H2 117.00 . . . no
C6 C5 H2 117.00 . . . no
C5 C6 H3 123.00 . . . no
C7 C6 H3 123.00 . . . no
C2 C7 H4 119.00 . . . no
C6 C7 H4 119.00 . . . no
C10 C11 H5 119.00 . . . no
C12 C11 H5 121.00 . . . no
C11 C12 H6 119.00 . . . no
C13 C12 H6 120.00 . . . no
C12 C13 H7 120.00 . . . no
C14 C13 H7 120.00 . . . no
C9 C14 H8 120.00 . . . no
C13 C14 H8 120.00 . . . no
C17 C18 H9 121.00 . . . no
C19 C18 H9 121.00 . . . no
C18 C19 H10 120.00 . . . no
C20 C19 H10 119.00 . . . no
C19 C20 H11 118.00 . . . no
C21 C20 H11 118.00 . . . no
C16 C21 H12 123.00 . . . no
C20 C21 H12 123.00 . . . no
N1 C22 H13 118.00 . . . no
C23 C22 H13 118.00 . . . no
C22 C23 H14 121.00 . . . no
C24 C23 H14 122.00 . . . no
C23 C24 H15 120.00 . . . no
C25 C24 H15 121.00 . . . no
C24 C25 H16 120.00 . . . no
C26 C25 H16 120.00 . . . no
C27 C28 H17 120.00 . . . no
C29 C28 H17 120.00 . . . no
C28 C29 H18 120.00 . . . no
C30 C29 H18 121.00 . . . no
C29 C30 H19 121.00 . . . no
C31 C30 H19 120.00 . . . no
N2 C31 H20 118.00 . . . no
C30 C31 H20 118.00 . . . no

loop_
_geom_bond_atom_site_label_1
_geom_bond_atom_site_label_2
_geom_bond_distance
_geom_bond_site_symmetry_1
_geom_bond_site_symmetry_2
_geom_bond_publ_flag
Tb1 O1 2.3443 . . yes
Tb1 O3 2.4683 . . yes
Tb1 O4 2.6225 . . yes
Tb1 O5 2.4301 . . yes
Tb1 O6 2.4267 . . yes
Tb1 N1 2.5732 . . yes
Tb1 N2 2.5906 . . yes
Tb1 O2 2.3625 . 2_666 yes
Tb1 O4 2.3447 . 2_666 yes
Cl1 C3 1.6833 . . yes
Cl2 C10 1.7483 . . yes
Cl3 C17 1.7448 . . yes
O1 C1 1.2632 . . yes
O2 C1 1.2438 . . yes
O3 C8 1.2520 . . yes
O4 C8 1.2652 . . yes
O5 C15 1.2505 . . yes
O6 C15 1.2601 . . yes
N1 C22 1.3380 . . yes
N1 C26 1.3365 . . yes
N2 C27 1.3512 . . yes
N2 C31 1.3400 . . yes
C1 C2 1.4969 . . no
C2 C3 1.3637 . . no
C2 C7 1.4241 . . no
C3 C4 1.3856 . . no
C4 C5 1.3455 . . no
C5 C6 1.5209 . . no
C6 C7 1.3223 . . no
C8 C9 1.5000 . . no
C9 C10 1.3962 . . no
C9 C14 1.4015 . . no
C10 C11 1.3530 . . no
C11 C12 1.3252 . . no
C12 C13 1.4059 . . no
C13 C14 1.3653 . . no
C15 C16 1.5033 . . no
C16 C17 1.3807 . . no
C16 C21 1.4788 . . no
C17 C18 1.4085 . . no
C18 C19 1.3223 . . no
C19 C20 1.3936 . . no
C20 C21 1.3707 . . no
C22 C23 1.3778 . . no
C23 C24 1.3816 . . no
C24 C25 1.3556 . . no
C25 C26 1.3733 . . no
C26 C27 1.4873 . . no
C27 C28 1.3813 . . no
C28 C29 1.3639 . . no
C29 C30 1.3595 . . no
C30 C31 1.3541 . . no
C4 H1 0.9300 . . no
C5 H2 0.9300 . . no
C6 H3 0.9300 . . no
C7 H4 0.9300 . . no
C11 H5 0.9300 . . no
C12 H6 0.9300 . . no
C13 H7 0.9300 . . no
C14 H8 0.9300 . . no
C18 H9 0.9300 . . no
C19 H10 0.9200 . . no
C20 H11 0.9300 . . no
C21 H12 0.9300 . . no
C22 H13 0.9200 . . no
C23 H14 0.9200 . . no
C24 H15 0.9300 . . no
C25 H16 0.9300 . . no
C28 H17 0.9300 . . no
C29 H18 0.9300 . . no
C30 H19 0.9300 . . no
C31 H20 0.9300 . . no
